data_2100261
loop_
_publ_author_name
'Skakle, Janet M. S.'
'Low, John N.'
'Wardell, James L.'
'Glidewell, Christopher'

_publ_section_title
;
 Concomitant polymorphism and a temperature-dependent phase change in
 (<i>E</i>)-[1-(4-methoxyphenyl)-3-phenyl-2-propenylideneamino]oxyacetic
 acid
;
_journal_issue 3
_journal_name_full 'Acta Crystallographica Section B'
_journal_page_first 321
_journal_page_last 328
_journal_paper_doi 10.1107/S0108768105007421
_journal_volume 61
_journal_year 2005
_chemical_formula_moiety 'C18 H17 N O4'
_chemical_formula_sum 'C18 H17 N O4'
_chemical_formula_weight 311.33
_chemical_name_systematic
;
(E)-[1-(4-methoxyphenyl)-3-phenyl-2-propenylideneamino)oxyacetic acid
;
_space_group_IT_number 14
_symmetry_cell_setting monoclinic
_symmetry_space_group_name_Hall '-P 2ybc'
_symmetry_space_group_name_H-M 'P 1 21/c 1'
_atom_sites_solution_hydrogens geom
_atom_sites_solution_primary direct
_atom_sites_solution_secondary difmap
_cell_angle_alpha 90.00
_cell_angle_beta 96.801(2)
_cell_angle_gamma 90.00
_cell_formula_units_Z 4
_cell_length_a 8.5153(7)
_cell_length_b 16.0591(13)
_cell_length_c 12.1476(10)
_cell_measurement_reflns_used 5963
_cell_measurement_temperature 291(2)
_cell_measurement_theta_max 32.58
_cell_measurement_theta_min 2.11
_cell_volume 1649.5(2)
_computing_cell_refinement 'SAINT (Bruker, 2000)'
_computing_data_collection 'SMART (Bruker, 1998)'
_computing_data_reduction 'SAINT (Bruker, 2000)'
_computing_molecular_graphics 'PLATON (Spek, 2003)'
_computing_publication_material 'SHELXL-97 and PRPKAPPA (Ferguson, 1999)'
_computing_structure_refinement 'SHELXL-97 (Sheldrick, 1997)'
_computing_structure_solution 'SHELXS-97 (Sheldrick, 1997)'
_diffrn_ambient_temperature 291(2)
_diffrn_measured_fraction_theta_full 0.991
_diffrn_measured_fraction_theta_max 0.991
_diffrn_measurement_device_type 'Bruker SMART 1000 CCD area detector'
_diffrn_measurement_method \f-\w
_diffrn_radiation_monochromator graphite
_diffrn_radiation_source 'fine-focus sealed X-ray tube'
_diffrn_radiation_type 'Mo K\a'
_diffrn_radiation_wavelength 0.71073
_diffrn_reflns_av_R_equivalents 0.0581
_diffrn_reflns_av_sigmaI/netI 0.0936
_diffrn_reflns_limit_h_max 12
_diffrn_reflns_limit_h_min -12
_diffrn_reflns_limit_k_max 24
_diffrn_reflns_limit_k_min -16
_diffrn_reflns_limit_l_max 18
_diffrn_reflns_limit_l_min -17
_diffrn_reflns_number 16995
_diffrn_reflns_theta_full 32.58
_diffrn_reflns_theta_max 32.58
_diffrn_reflns_theta_min 2.11
_diffrn_standards_decay_% negligible
_exptl_absorpt_coefficient_mu 0.089
_exptl_absorpt_correction_T_max 0.996
_exptl_absorpt_correction_T_min 0.952
_exptl_absorpt_correction_type multi-scan
_exptl_absorpt_process_details '(SADABS, Bruker, 2000)'
_exptl_crystal_colour colourless
_exptl_crystal_density_diffrn 1.254
_exptl_crystal_density_method 'not measured'
_exptl_crystal_description plate
_exptl_crystal_F_000 656
_exptl_crystal_size_max 0.45
_exptl_crystal_size_mid 0.40
_exptl_crystal_size_min 0.04
_refine_diff_density_max 0.135
_refine_diff_density_min -0.117
_refine_ls_extinction_method none
_refine_ls_goodness_of_fit_ref 0.856
_refine_ls_hydrogen_treatment constr
_refine_ls_matrix_type full
_refine_ls_number_parameters 210
_refine_ls_number_reflns 5963
_refine_ls_number_restraints 0
_refine_ls_restrained_S_all 0.856
_refine_ls_R_factor_all 0.2369
_refine_ls_R_factor_gt 0.0561
_refine_ls_shift/su_max 0.000
_refine_ls_shift/su_mean 0.000
_refine_ls_structure_factor_coef Fsqd
_refine_ls_weighting_details 'w=1/[\s^2^(Fo^2^)+(0.0654P)^2^] where P=(Fo^2^+2Fc^2^)/3'
_refine_ls_weighting_scheme calc
_refine_ls_wR_factor_gt 0.1166
_refine_ls_wR_factor_ref 0.1715
_reflns_number_gt 1586
_reflns_number_total 5963
_reflns_threshold_expression I>2\s(I)
_cod_data_source_file ws5022.cif
_cod_data_source_block I
_cod_depositor_comments
;
The following automatic conversions were performed:

'_exptl_absorpt_correction_type' value 'Multi-scan' changed to
'multi-scan' according to
/home/saulius/struct/CIF-dictionaries/cif_core.dic dictionary named
'cif_core.dic' version 2.4.1 from 2010-06-29.

Automatic conversion script
Id: cif_fix_values 1715 2011-07-08 13:25:40Z adriana 
;
_cod_original_sg_symbol_H-M 'P 21/c'
_cod_database_code 2100261

loop_
_symmetry_equiv_pos_as_xyz
'x, y, z'
'x, -y+1/2, z+1/2'
'-x, -y, -z'
'-x, y-1/2, -z-1/2'

loop_
_atom_site_label
_atom_site_fract_x
_atom_site_fract_y
_atom_site_fract_z
_atom_site_U_iso_or_equiv
_atom_site_adp_type
_atom_site_calc_flag
_atom_site_refinement_flags
_atom_site_occupancy
_atom_site_disorder_assembly
_atom_site_disorder_group
_atom_site_type_symbol
C1 0.2993(4) 0.44487(15) 0.4914(2) 0.0959(8) Uani d . 1 . . C
O2 0.3503(2) 0.48398(12) 0.57345(16) 0.1263(7) Uani d . 1 . . O
O1 0.3735(2) 0.43644(12) 0.40495(14) 0.1201(7) Uani d . 1 . . O
C11 -0.2197(2) 0.28337(14) 0.68035(19) 0.0706(6) Uani d . 1 . . C
C12 -0.1911(3) 0.22962(15) 0.7691(2) 0.0888(7) Uani d . 1 . . C
C13 -0.2876(4) 0.16258(18) 0.7787(3) 0.1155(10) Uani d . 1 . . C
C14 -0.4145(4) 0.1500(2) 0.7009(4) 0.1423(16) Uani d . 1 . . C
C15 -0.4436(4) 0.2016(3) 0.6141(3) 0.1511(17) Uani d . 1 . . C
C16 -0.3468(3) 0.2687(2) 0.6026(2) 0.1085(9) Uani d . 1 . . C
C2 0.1439(4) 0.40161(15) 0.4777(2) 0.1028(8) Uani d . 1 . . C
O3 0.0657(2) 0.41549(9) 0.57237(13) 0.1006(5) Uani d . 1 . . O
N4 -0.0365(2) 0.34680(10) 0.58148(15) 0.0791(5) Uani d . 1 . . N
C5 -0.1124(2) 0.35421(13) 0.66720(17) 0.0684(6) Uani d . 1 . . C
C6 -0.0998(2) 0.42388(12) 0.74340(16) 0.0696(6) Uani d . 1 . . C
C7 -0.1928(2) 0.43479(13) 0.82325(17) 0.0705(6) Uani d . 1 . . C
C21 -0.1906(2) 0.50399(12) 0.90073(16) 0.0610(5) Uani d . 1 . . C
C23 -0.1080(2) 0.64037(13) 0.96543(17) 0.0683(6) Uani d . 1 . . C
C22 -0.1050(2) 0.57650(12) 0.89120(16) 0.0666(6) Uani d . 1 . . C
C24 -0.1972(2) 0.63359(12) 1.05257(16) 0.0613(5) Uani d . 1 . . C
O24 -0.19435(16) 0.70151(9) 1.12107(12) 0.0796(4) Uani d . 1 . . O
C27 -0.2930(3) 0.70124(16) 1.20787(19) 0.0992(8) Uani d . 1 . . C
C25 -0.2818(2) 0.56231(13) 1.06569(18) 0.0721(6) Uani d . 1 . . C
C26 -0.2783(2) 0.49899(13) 0.98954(18) 0.0729(6) Uani d . 1 . . C
H1 0.4532 0.4656 0.4119 0.180 Uiso calc R 1 . . H
H12 -0.1056 0.2390 0.8227 0.107 Uiso calc R 1 . . H
H13 -0.2668 0.1259 0.8379 0.139 Uiso calc R 1 . . H
H4 -0.4816 0.1051 0.7081 0.171 Uiso calc R 1 . . H
H15 -0.5299 0.1919 0.5613 0.181 Uiso calc R 1 . . H
H16 -0.3676 0.3042 0.5421 0.130 Uiso calc R 1 . . H
H2A 0.0797 0.4225 0.4122 0.123 Uiso calc R 1 . . H
H2B 0.1597 0.3424 0.4680 0.123 Uiso calc R 1 . . H
H6 -0.0220 0.4635 0.7363 0.084 Uiso calc R 1 . . H
H7 -0.2676 0.3935 0.8302 0.085 Uiso calc R 1 . . H
H23 -0.0497 0.6885 0.9571 0.082 Uiso calc R 1 . . H
H22 -0.0441 0.5819 0.8329 0.080 Uiso calc R 1 . . H
H27A -0.4013 0.6943 1.1769 0.149 Uiso calc R 1 . . H
H27B -0.2815 0.7531 1.2474 0.149 Uiso calc R 1 . . H
H27C -0.2629 0.6562 1.2578 0.149 Uiso calc R 1 . . H
H25 -0.3407 0.5568 1.1251 0.087 Uiso calc R 1 . . H
H26 -0.3371 0.4511 0.9981 0.087 Uiso calc R 1 . . H

loop_
_atom_site_aniso_label
_atom_site_aniso_U_11
_atom_site_aniso_U_22
_atom_site_aniso_U_33
_atom_site_aniso_U_12
_atom_site_aniso_U_13
_atom_site_aniso_U_23
C1 0.154(3) 0.0612(15) 0.0794(18) -0.0045(17) 0.0413(18) -0.0039(13)
O2 0.1767(19) 0.1113(14) 0.0998(13) -0.0377(14) 0.0530(13) -0.0317(12)
O1 0.1646(19) 0.1167(16) 0.0876(12) -0.0190(13) 0.0505(13) -0.0161(10)
C11 0.0610(13) 0.0748(15) 0.0766(14) -0.0006(12) 0.0109(12) -0.0239(13)
C12 0.0845(16) 0.0757(16) 0.1051(19) -0.0129(14) 0.0068(14) -0.0041(15)
C13 0.121(2) 0.0910(19) 0.143(3) -0.0400(19) 0.050(2) -0.0258(18)
C14 0.121(3) 0.168(4) 0.154(3) -0.080(3) 0.081(3) -0.097(3)
C15 0.091(2) 0.246(5) 0.119(3) -0.059(3) 0.025(2) -0.086(3)
C16 0.0780(16) 0.159(3) 0.0866(18) -0.0092(19) 0.0005(15) -0.0386(18)
C2 0.163(3) 0.0716(15) 0.0811(17) -0.0123(18) 0.0438(18) -0.0030(13)
O3 0.1629(15) 0.0579(9) 0.0892(11) -0.0131(10) 0.0492(11) -0.0078(8)
N4 0.1055(13) 0.0529(10) 0.0786(12) -0.0007(10) 0.0104(11) -0.0023(9)
C5 0.0762(14) 0.0636(14) 0.0628(13) 0.0180(12) -0.0024(11) -0.0071(11)
C6 0.0769(14) 0.0583(13) 0.0721(14) 0.0057(11) 0.0028(12) 0.0000(10)
C7 0.0647(12) 0.0629(13) 0.0816(14) 0.0025(11) -0.0007(12) -0.0059(11)
C21 0.0567(11) 0.0550(12) 0.0698(13) 0.0058(10) 0.0016(10) -0.0019(10)
C23 0.0764(14) 0.0548(12) 0.0745(14) -0.0010(11) 0.0127(12) 0.0027(10)
C22 0.0769(14) 0.0595(13) 0.0657(13) 0.0054(11) 0.0183(11) 0.0032(10)
C24 0.0586(12) 0.0569(13) 0.0667(13) 0.0068(10) 0.0004(10) -0.0061(10)
O24 0.0857(10) 0.0726(10) 0.0822(10) 0.0011(8) 0.0168(8) -0.0168(8)
C27 0.1024(17) 0.110(2) 0.0886(17) 0.0071(16) 0.0270(15) -0.0283(14)
C25 0.0641(12) 0.0710(14) 0.0846(15) -0.0009(11) 0.0226(11) -0.0079(12)
C26 0.0624(12) 0.0629(13) 0.0955(16) -0.0076(11) 0.0180(12) -0.0075(12)

loop_
_atom_type_symbol
_atom_type_description
_atom_type_scat_dispersion_real
_atom_type_scat_dispersion_imag
_atom_type_scat_source
C C 0.0033 0.0016 'International Tables Vol C Tables 4.2.6.8 and 6.1.1.4'
H H 0.0000 0.0000 'International Tables Vol C Tables 4.2.6.8 and 6.1.1.4'
N N 0.0061 0.0033 'International Tables Vol C Tables 4.2.6.8 and 6.1.1.4'
O O 0.0106 0.0060 'International Tables Vol C Tables 4.2.6.8 and 6.1.1.4'

loop_
_geom_angle_atom_site_label_1
_geom_angle_atom_site_label_2
_geom_angle_atom_site_label_3
_geom_angle
_geom_angle_publ_flag
O2 C1 O1 123.9(3) no
O2 C1 C2 124.2(2) no
O1 C1 C2 111.9(2) no
C1 O1 H1 109.5 no
C16 C11 C12 118.9(2) no
C16 C11 C5 120.3(2) no
C12 C11 C5 120.7(2) no
C13 C12 C11 120.5(3) no
C13 C12 H12 119.8 no
C11 C12 H12 119.8 no
C14 C13 C12 119.5(3) no
C14 C13 H13 120.3 no
C12 C13 H13 120.3 no
C15 C14 C13 120.7(3) no
C15 C14 H4 119.6 no
C13 C14 H4 119.6 no
C14 C15 C16 120.5(3) no
C14 C15 H15 119.7 no
C16 C15 H15 119.7 no
C11 C16 C15 119.9(3) no
C11 C16 H16 120.1 no
C15 C16 H16 120.1 no
O3 C2 C1 109.5(2) no
O3 C2 H2A 109.8 no
C1 C2 H2A 109.8 no
O3 C2 H2B 109.8 no
C1 C2 H2B 109.8 no
H2A C2 H2B 108.2 no
C2 O3 N4 107.08(17) no
C5 N4 O3 111.16(17) no
N4 C5 C6 125.4(2) no
N4 C5 C11 112.94(18) no
C6 C5 C11 121.7(2) no
C7 C6 C5 124.1(2) no
C7 C6 H6 118.0 no
C5 C6 H6 118.0 no
C6 C7 C21 127.4(2) no
C6 C7 H7 116.3 no
C21 C7 H7 116.3 no
C26 C21 C22 116.82(18) no
C26 C21 C7 119.51(19) no
C22 C21 C7 123.67(19) no
C22 C23 C24 120.1(2) no
C22 C23 H23 119.9 no
C24 C23 H23 119.9 no
C23 C22 C21 121.60(19) no
C23 C22 H22 119.2 no
C21 C22 H22 119.2 no
O24 C24 C25 124.42(19) no
O24 C24 C23 115.57(19) no
C25 C24 C23 120.01(19) no
C24 O24 C27 118.53(17) no
O24 C27 H27A 109.5 no
O24 C27 H27B 109.5 no
H27A C27 H27B 109.5 no
O24 C27 H27C 109.5 no
H27A C27 H27C 109.5 no
H27B C27 H27C 109.5 no
C24 C25 C26 118.97(19) no
C24 C25 H25 120.5 no
C26 C25 H25 120.5 no
C25 C26 C21 122.5(2) no
C25 C26 H26 118.8 no
C21 C26 H26 118.8 no

loop_
_geom_bond_atom_site_label_1
_geom_bond_atom_site_label_2
_geom_bond_site_symmetry_2
_geom_bond_distance
_geom_bond_publ_flag
C1 O2 . 1.214(3) no
C1 O1 . 1.295(3) no
C1 C2 . 1.486(4) no
O1 H1 . 0.82 no
C11 C16 . 1.370(3) no
C11 C12 . 1.380(3) no
C11 C5 . 1.479(3) no
C12 C13 . 1.368(3) no
C12 H12 . 0.93 no
C13 C14 . 1.364(4) no
C13 H13 . 0.93 no
C14 C15 . 1.341(5) no
C14 H4 . 0.93 no
C15 C16 . 1.374(5) no
C15 H15 . 0.93 no
C16 H16 . 0.93 no
C2 O3 . 1.414(3) no
C2 H2A . 0.97 no
C2 H2B . 0.97 no
O3 N4 . 1.417(2) no
N4 C5 . 1.294(2) no
C5 C6 . 1.448(3) no
C6 C7 . 1.335(3) no
C6 H6 . 0.93 no
C7 C21 . 1.455(3) no
C7 H7 . 0.93 no
C21 C26 . 1.385(3) no
C21 C22 . 1.386(3) no
C23 C22 . 1.368(3) no
C23 C24 . 1.378(3) no
C23 H23 . 0.93 no
C22 H22 . 0.93 no
C24 O24 . 1.370(2) no
C24 C25 . 1.372(3) no
O24 C27 . 1.424(2) no
C27 H27A . 0.96 no
C27 H27B . 0.96 no
C27 H27C . 0.96 no
C25 C26 . 1.377(3) no
C25 H25 . 0.93 no
C26 H26 . 0.93 no

loop_
_geom_hbond_atom_site_label_D
_geom_hbond_atom_site_label_H
_geom_hbond_atom_site_label_A
_geom_hbond_site_symmetry_A
_geom_hbond_distance_DH
_geom_hbond_distance_HA
_geom_hbond_distance_DA
_geom_hbond_angle_DHA
_geom_hbond_publ_flag
O1 H1 O2 3_666 0.82 1.85 2.662(3) 171 y

loop_
_geom_torsion_atom_site_label_1
_geom_torsion_atom_site_label_2
_geom_torsion_atom_site_label_3
_geom_torsion_atom_site_label_4
_geom_torsion
C16 C11 C12 C13 0.4(3)
C5 C11 C12 C13 -177.7(2)
C11 C12 C13 C14 -1.2(4)
C12 C13 C14 C15 1.4(5)
C13 C14 C15 C16 -0.7(6)
C12 C11 C16 C15 0.3(4)
C5 C11 C16 C15 178.4(2)
C14 C15 C16 C11 -0.2(5)
O2 C1 C2 O3 1.7(4)
O1 C1 C2 O3 -177.8(2)
C1 C2 O3 N4 -153.09(19)
C2 O3 N4 C5 179.48(19)
O3 N4 C5 C6 1.5(3)
O3 N4 C5 C11 -179.55(17)
C16 C11 C5 N4 -64.8(2)
C12 C11 C5 N4 113.3(2)
C16 C11 C5 C6 114.2(2)
C12 C11 C5 C6 -67.7(3)
N4 C5 C6 C7 171.67(19)
C11 C5 C6 C7 -7.2(3)
C5 C6 C7 C21 -178.12(18)
C6 C7 C21 C26 -169.78(19)
C6 C7 C21 C22 10.5(3)
C24 C23 C22 C21 0.2(3)
C26 C21 C22 C23 -0.5(3)
C7 C21 C22 C23 179.23(18)
C22 C23 C24 O24 -178.90(17)
C22 C23 C24 C25 0.7(3)
C25 C24 O24 C27 -4.2(3)
C23 C24 O24 C27 175.38(17)
O24 C24 C25 C26 178.34(18)
C23 C24 C25 C26 -1.2(3)
C24 C25 C26 C21 0.9(3)
C22 C21 C26 C25 -0.1(3)
C7 C21 C26 C25 -179.80(19)

loop_
_cod_related_entry_id
_cod_related_entry_database
_cod_related_entry_code
1 ChemSpider 30654442
